data_1519521
loop_
_publ_author_name
'Hursthouse, Michael B.'
'Warriner, C. N.'
'Horton, Peter N.'
'Light, Mark E.'
'Gale, Phil A.'
'Denuault, G.'
'Coles, Simon J.'

_publ_section_title
;
 2,5-bis(N-Ferrocenylmethylcarbamoyl)-3,4-diphenylpyrrole
;
_journal_name_full 'Crystal Structure Report Archive'
_journal_page_first 52
_journal_year 2002
_chemical_formula_sum 'C40 H35 Fe2 N3 O2'
_chemical_formula_weight 701.41
_space_group_IT_number 15
_symmetry_cell_setting monoclinic
_symmetry_space_group_name_Hall '-C 2yc'
_symmetry_space_group_name_H-M 'C 1 2/c 1'
_atom_sites_solution_hydrogens geom
_atom_sites_solution_primary direct
_atom_sites_solution_secondary difmap
_cell_angle_alpha 90.00
_cell_angle_beta 97.9820(10)
_cell_angle_gamma 90.00
_cell_formula_units_Z 8
_cell_length_a 16.1333(5)
_cell_length_b 10.3709(3)
_cell_length_c 37.6445(12)
_cell_measurement_reflns_used 12412
_cell_measurement_temperature 120(2)
_cell_measurement_theta_max 27.48
_cell_measurement_theta_min 2.91
_cell_volume 6237.5(3)
_computing_cell_refinement 'DENZO & COLLECT'
_computing_data_collection 'DENZO (Otwinowski & Minor, 1997) & COLLECT (Hooft, 1998)'
_computing_data_reduction 'DENZO & COLLECT'
_computing_structure_refinement 'SHELXL-97 (Sheldrick, 1997)'
_computing_structure_solution 'SHELXS-97 (Sheldrick, 1990)'
_diffrn_ambient_temperature 120(2)
_diffrn_detector_area_resol_mean 9.091
_diffrn_measured_fraction_theta_full 0.922
_diffrn_measured_fraction_theta_max 0.922
_diffrn_measurement_device_type 'Bruker-Nonius KappaCCD'
_diffrn_measurement_method '\F & \w scans'
_diffrn_radiation_monochromator graphite
_diffrn_radiation_source 'Bruker-Nonius FR591 rotating anode'
_diffrn_radiation_type MoK\a
_diffrn_radiation_wavelength 0.71073
_diffrn_reflns_av_R_equivalents 0.0706
_diffrn_reflns_av_sigmaI/netI 0.1100
_diffrn_reflns_limit_h_max 18
_diffrn_reflns_limit_h_min -19
_diffrn_reflns_limit_k_max 12
_diffrn_reflns_limit_k_min -10
_diffrn_reflns_limit_l_max 44
_diffrn_reflns_limit_l_min -42
_diffrn_reflns_number 11432
_diffrn_reflns_theta_full 25.03
_diffrn_reflns_theta_max 25.03
_diffrn_reflns_theta_min 2.91
_exptl_absorpt_coefficient_mu 0.973
_exptl_absorpt_correction_T_max 0.9714
_exptl_absorpt_correction_T_min 0.8678
_exptl_absorpt_correction_type multi-scan
_exptl_absorpt_process_details 'SORTAV (Blessing, 1997)'
_exptl_crystal_colour yellow
_exptl_crystal_density_diffrn 1.494
_exptl_crystal_density_method 'not measured'
_exptl_crystal_description plate
_exptl_crystal_F_000 2912
_exptl_crystal_size_max 0.15
_exptl_crystal_size_mid 0.10
_exptl_crystal_size_min 0.03
_refine_diff_density_max 0.472
_refine_diff_density_min -0.434
_refine_diff_density_rms 0.083
_refine_ls_extinction_method none
_refine_ls_goodness_of_fit_ref 0.984
_refine_ls_hydrogen_treatment mixed
_refine_ls_matrix_type full
_refine_ls_number_parameters 424
_refine_ls_number_reflns 5096
_refine_ls_number_restraints 0
_refine_ls_restrained_S_all 0.984
_refine_ls_R_factor_all 0.0929
_refine_ls_R_factor_gt 0.0474
_refine_ls_shift/su_max 0.000
_refine_ls_shift/su_mean 0.000
_refine_ls_structure_factor_coef Fsqd
_refine_ls_weighting_details 'calc w=1/[\s^2^(Fo^2^)+(0.0175P)^2^+0.0000P] where P=(Fo^2^+2Fc^2^)/3'
_refine_ls_weighting_scheme calc
_refine_ls_wR_factor_gt 0.0817
_refine_ls_wR_factor_ref 0.0938
_reflns_number_gt 3383
_reflns_number_total 5096
_reflns_threshold_expression >2sigma(I)
_cod_data_source_file eCrystal-52.cif
_cod_data_source_block 02sot005
_cod_depositor_comments
;
Citation :
Hursthouse, Michael B. and Warriner, C. N. and Horton, Peter N. and 
Light, Mark E. and Gale, Phil A. and Denuault, G. and Coles, Simon J. (2002) 
University of Southampton, Crystal Structure Report Archive. 
(doi:10.5258/ecrystals/52)

More at:
http://ecrystals.chem.soton.ac.uk/52/

The following automatic conversions were performed:

'_symmetry_cell_setting' value 'Monoclinic' changed to 'monoclinic'
according to the built-in table from CIF Core dictionary named
'cif_core.dic' version 2.4.1 from 2010-06-29.

Automatic conversion script
Id: cif_fix_values 3271 2015-04-21 07:52:19Z andrius 
;
_cod_original_sg_symbol_H-M C2/c
_cod_database_code 1519521

loop_
_symmetry_equiv_pos_as_xyz
'x, y, z'
'-x, y, -z+1/2'
'x+1/2, y+1/2, z'
'-x+1/2, y+1/2, -z+1/2'
'-x, -y, -z'
'x, -y, z-1/2'
'-x+1/2, -y+1/2, -z'
'x+1/2, -y+1/2, z-1/2'

loop_
_atom_site_label
_atom_site_type_symbol
_atom_site_fract_x
_atom_site_fract_y
_atom_site_fract_z
_atom_site_U_iso_or_equiv
_atom_site_adp_type
_atom_site_occupancy
_atom_site_symmetry_multiplicity
_atom_site_calc_flag
_atom_site_refinement_flags
_atom_site_disorder_assembly
_atom_site_disorder_group
C1 C 0.2342(3) 0.4485(4) 0.23184(11) 0.0292(11) Uani 1 1 d . . .
H1 H 0.1834 0.4549 0.2158 0.035 Uiso 1 1 calc R . .
C2 C 0.2502(3) 0.3626(4) 0.26020(11) 0.0280(11) Uani 1 1 d . . .
H2 H 0.2123 0.2999 0.2669 0.034 Uiso 1 1 calc R . .
C3 C 0.3318(3) 0.3839(4) 0.27729(11) 0.0342(12) Uani 1 1 d . . .
H3 H 0.3592 0.3382 0.2975 0.041 Uiso 1 1 calc R . .
C4 C 0.3656(3) 0.4848(5) 0.25924(13) 0.0417(13) Uani 1 1 d . . .
H4 H 0.4200 0.5204 0.2652 0.050 Uiso 1 1 calc R . .
C5 C 0.3058(3) 0.5243(4) 0.23095(13) 0.0404(13) Uani 1 1 d . . .
H5 H 0.3124 0.5905 0.2141 0.049 Uiso 1 1 calc R . .
C6 C 0.3947(2) 0.1644(4) 0.22165(10) 0.0192(9) Uani 1 1 d . . .
H6 H 0.4154 0.1097 0.2411 0.023 Uiso 1 1 calc R . .
C7 C 0.3141(2) 0.1582(4) 0.20127(10) 0.0195(9) Uani 1 1 d . . .
H7 H 0.2712 0.0984 0.2046 0.023 Uiso 1 1 calc R . .
C8 C 0.3088(2) 0.2571(3) 0.17506(9) 0.0145(9) Uani 1 1 d . . .
H8 H 0.2615 0.2746 0.1577 0.017 Uiso 1 1 calc R . .
C9 C 0.3860(2) 0.3259(3) 0.17897(9) 0.0131(9) Uani 1 1 d . . .
C10 C 0.4390(2) 0.2673(3) 0.20770(10) 0.0182(9) Uani 1 1 d . . .
H10 H 0.4948 0.2924 0.2162 0.022 Uiso 1 1 calc R . .
C11 C 0.4065(2) 0.4396(3) 0.15727(10) 0.0170(9) Uani 1 1 d . . .
H11A H 0.3547 0.4897 0.1500 0.020 Uiso 1 1 calc R . .
H11B H 0.4461 0.4961 0.1725 0.020 Uiso 1 1 calc R . .
C12 C 0.3946(2) 0.3515(3) 0.09690(10) 0.0136(9) Uani 1 1 d . . .
C13 C 0.4323(2) 0.3222(3) 0.06398(10) 0.0120(8) Uani 1 1 d . . .
C14 C 0.5111(2) 0.3348(3) 0.05308(10) 0.0109(8) Uani 1 1 d . . .
C15 C 0.5045(2) 0.2824(3) 0.01802(10) 0.0121(8) Uani 1 1 d . . .
C16 C 0.4220(2) 0.2428(3) 0.00851(10) 0.0126(9) Uani 1 1 d . . .
C17 C 0.3733(2) 0.1782(3) -0.02278(10) 0.0137(9) Uani 1 1 d . . .
C18 C 0.3657(2) 0.0682(4) -0.07954(10) 0.0197(9) Uani 1 1 d . . .
H18A H 0.3205 0.1236 -0.0917 0.024 Uiso 1 1 calc R . .
H18B H 0.3390 -0.0060 -0.0691 0.024 Uiso 1 1 calc R . .
C19 C 0.4158(2) 0.0188(3) -0.10688(10) 0.0145(9) Uani 1 1 d . . .
C20 C 0.3799(2) -0.0105(3) -0.14240(10) 0.0169(9) Uani 1 1 d . . .
H20 H 0.3236 0.0057 -0.1525 0.020 Uiso 1 1 calc R . .
C21 C 0.4423(2) -0.0685(3) -0.16037(10) 0.0194(9) Uani 1 1 d . . .
H21 H 0.4351 -0.0980 -0.1845 0.023 Uiso 1 1 calc R . .
C22 C 0.5169(2) -0.0744(3) -0.13594(10) 0.0188(9) Uani 1 1 d . . .
H22 H 0.5688 -0.1082 -0.1409 0.023 Uiso 1 1 calc R . .
C23 C 0.5014(2) -0.0214(3) -0.10276(10) 0.0172(9) Uani 1 1 d . . .
H23 H 0.5407 -0.0141 -0.0816 0.021 Uiso 1 1 calc R . .
C24 C 0.4372(3) 0.2832(5) -0.1644(2) 0.075(2) Uani 1 1 d . . .
H24 H 0.3803 0.3072 -0.1710 0.090 Uiso 1 1 calc R . .
C25 C 0.4880(4) 0.2244(5) -0.18632(13) 0.0541(16) Uani 1 1 d . . .
H25 H 0.4718 0.1997 -0.2106 0.065 Uiso 1 1 calc R . .
C26 C 0.5650(3) 0.2080(4) -0.16718(14) 0.0372(12) Uani 1 1 d . . .
H26 H 0.6117 0.1705 -0.1761 0.045 Uiso 1 1 calc R . .
C27 C 0.5651(3) 0.2535(5) -0.13329(14) 0.0532(16) Uani 1 1 d . . .
H27 H 0.6112 0.2532 -0.1146 0.064 Uiso 1 1 calc R . .
C28 C 0.4850(5) 0.3008(5) -0.13088(19) 0.075(2) Uani 1 1 d . . .
H28 H 0.4665 0.3380 -0.1103 0.090 Uiso 1 1 calc R . .
C29 C 0.58773(19) 0.3878(3) 0.07444(10) 0.0117(8) Uani 1 1 d . . .
C30 C 0.6230(2) 0.5027(3) 0.06396(10) 0.0166(9) Uani 1 1 d . . .
H30 H 0.5976 0.5464 0.0431 0.020 Uiso 1 1 calc R . .
C31 C 0.6946(2) 0.5534(4) 0.08373(11) 0.0221(10) Uani 1 1 d . . .
H31 H 0.7182 0.6308 0.0762 0.026 Uiso 1 1 calc R . .
C32 C 0.7316(2) 0.4915(4) 0.11443(11) 0.0236(10) Uani 1 1 d . . .
H32 H 0.7802 0.5267 0.1281 0.028 Uiso 1 1 calc R . .
C33 C 0.6974(2) 0.3786(4) 0.12501(10) 0.0227(10) Uani 1 1 d . . .
H33 H 0.7228 0.3355 0.1460 0.027 Uiso 1 1 calc R . .
C34 C 0.6261(2) 0.3273(4) 0.10520(10) 0.0170(9) Uani 1 1 d . . .
H34 H 0.6032 0.2494 0.1129 0.020 Uiso 1 1 calc R . .
C35 C 0.5731(2) 0.2675(3) -0.00408(10) 0.0140(9) Uani 1 1 d . . .
C36 C 0.6055(2) 0.3718(4) -0.02103(10) 0.0164(9) Uani 1 1 d . . .
H36 H 0.5826 0.4553 -0.0189 0.020 Uiso 1 1 calc R . .
C37 C 0.6707(2) 0.3551(4) -0.04099(10) 0.0197(10) Uani 1 1 d . . .
H37 H 0.6932 0.4275 -0.0518 0.024 Uiso 1 1 calc R . .
C38 C 0.7033(2) 0.2331(4) -0.04522(10) 0.0205(10) Uani 1 1 d . . .
H38 H 0.7468 0.2215 -0.0595 0.025 Uiso 1 1 calc R . .
C39 C 0.6723(2) 0.1291(4) -0.02864(10) 0.0229(10) Uani 1 1 d . . .
H39 H 0.6953 0.0457 -0.0310 0.028 Uiso 1 1 calc R . .
C40 C 0.6077(2) 0.1459(4) -0.00848(10) 0.0182(9) Uani 1 1 d . . .
H40 H 0.5863 0.0731 0.0026 0.022 Uiso 1 1 calc R . .
N1 N 0.44320(17) 0.4046(3) 0.12511(8) 0.0146(7) Uani 1 1 d . . .
H1A H 0.4967 0.4182 0.1242 0.018 Uiso 1 1 calc R . .
N2 N 0.38002(16) 0.2691(3) 0.03664(8) 0.0131(7) Uani 1 1 d . . .
H2A H 0.3265 0.2537 0.0370 0.016 Uiso 1 1 calc R . .
N3 N 0.41269(17) 0.1421(3) -0.05030(8) 0.0146(7) Uani 1 1 d . . .
H3A H 0.4655 0.1623 -0.0507 0.018 Uiso 1 1 calc R . .
O1 O 0.32061(14) 0.3266(3) 0.09787(7) 0.0239(7) Uani 1 1 d . . .
O2 O 0.29844(14) 0.1550(2) -0.02238(6) 0.0184(6) Uani 1 1 d . . .
Fe1 Fe 0.33343(3) 0.33602(5) 0.224944(15) 0.01651(16) Uani 1 1 d . . .
Fe2 Fe 0.47814(3) 0.11210(5) -0.143026(15) 0.01745(16) Uani 1 1 d . . .

loop_
_atom_site_aniso_label
_atom_site_aniso_U_11
_atom_site_aniso_U_22
_atom_site_aniso_U_33
_atom_site_aniso_U_23
_atom_site_aniso_U_13
_atom_site_aniso_U_12
C1 0.029(3) 0.036(3) 0.022(3) -0.007(2) 0.000(2) 0.016(2)
C2 0.033(3) 0.025(3) 0.030(3) -0.004(2) 0.021(2) -0.001(2)
C3 0.041(3) 0.050(3) 0.012(2) -0.001(2) 0.005(2) 0.025(3)
C4 0.033(3) 0.057(4) 0.037(3) -0.035(3) 0.014(2) -0.011(3)
C5 0.078(4) 0.014(2) 0.038(3) -0.001(2) 0.038(3) 0.005(3)
C6 0.027(2) 0.020(2) 0.012(2) 0.0025(18) 0.0062(18) 0.006(2)
C7 0.025(2) 0.011(2) 0.023(3) -0.0033(19) 0.0058(19) -0.0062(19)
C8 0.016(2) 0.016(2) 0.011(2) -0.0038(17) 0.0007(17) 0.0020(18)
C9 0.020(2) 0.010(2) 0.011(2) -0.0031(17) 0.0074(17) -0.0001(18)
C10 0.016(2) 0.022(2) 0.018(2) -0.0032(19) 0.0057(18) 0.0019(19)
C11 0.022(2) 0.016(2) 0.014(2) -0.0048(18) 0.0066(17) -0.0018(19)
C12 0.014(2) 0.012(2) 0.015(2) 0.0038(17) 0.0024(17) 0.0048(18)
C13 0.0136(19) 0.010(2) 0.011(2) 0.0000(17) -0.0005(16) -0.0002(17)
C14 0.0132(19) 0.0053(19) 0.014(2) 0.0016(17) 0.0013(16) 0.0001(17)
C15 0.016(2) 0.009(2) 0.011(2) 0.0039(17) 0.0018(16) 0.0034(17)
C16 0.015(2) 0.011(2) 0.012(2) -0.0006(17) 0.0052(17) 0.0012(18)
C17 0.018(2) 0.007(2) 0.016(2) 0.0029(17) 0.0020(17) 0.0014(18)
C18 0.017(2) 0.029(2) 0.013(2) -0.0034(19) 0.0015(17) -0.0013(19)
C19 0.015(2) 0.012(2) 0.017(2) -0.0008(17) 0.0045(17) -0.0004(17)
C20 0.013(2) 0.017(2) 0.021(2) -0.0013(18) 0.0004(18) -0.0019(18)
C21 0.023(2) 0.016(2) 0.019(2) -0.0035(19) 0.0031(19) -0.0007(19)
C22 0.017(2) 0.016(2) 0.025(3) 0.0000(19) 0.0081(19) -0.0009(18)
C23 0.015(2) 0.015(2) 0.021(3) 0.0032(18) -0.0002(18) -0.0004(18)
C24 0.023(3) 0.037(4) 0.169(8) 0.062(4) 0.025(4) 0.015(3)
C25 0.074(4) 0.055(4) 0.029(3) 0.020(3) -0.010(3) -0.037(3)
C26 0.031(3) 0.029(3) 0.056(4) 0.007(3) 0.021(3) -0.006(2)
C27 0.079(4) 0.033(3) 0.040(4) 0.021(3) -0.020(3) -0.033(3)
C28 0.142(6) 0.011(3) 0.096(6) -0.010(3) 0.101(5) -0.006(4)
C29 0.0062(19) 0.013(2) 0.017(2) -0.0020(18) 0.0033(16) -0.0002(17)
C30 0.014(2) 0.016(2) 0.020(2) -0.0010(18) 0.0032(18) -0.0007(19)
C31 0.025(2) 0.015(2) 0.028(3) -0.001(2) 0.010(2) -0.005(2)
C32 0.013(2) 0.032(3) 0.027(3) -0.012(2) 0.0072(19) -0.005(2)
C33 0.016(2) 0.037(3) 0.014(2) 0.002(2) 0.0003(18) 0.005(2)
C34 0.016(2) 0.018(2) 0.018(2) -0.0013(18) 0.0045(18) -0.0016(19)
C35 0.0095(19) 0.017(2) 0.016(2) -0.0044(18) 0.0008(16) -0.0007(18)
C36 0.015(2) 0.015(2) 0.019(2) 0.0025(18) 0.0021(17) 0.0033(18)
C37 0.017(2) 0.024(2) 0.018(2) 0.0053(19) 0.0043(18) -0.0071(19)
C38 0.012(2) 0.035(3) 0.016(2) -0.002(2) 0.0071(17) 0.002(2)
C39 0.018(2) 0.026(3) 0.024(3) -0.007(2) 0.0021(19) 0.007(2)
C40 0.014(2) 0.021(2) 0.019(2) 0.0008(18) 0.0012(17) -0.0038(18)
N1 0.0116(16) 0.0171(19) 0.0167(19) -0.0017(15) 0.0070(14) -0.0034(15)
N2 0.0044(15) 0.0167(18) 0.019(2) 0.0023(15) 0.0040(14) -0.0021(14)
N3 0.0125(16) 0.0181(18) 0.0134(19) -0.0049(14) 0.0020(14) -0.0028(14)
O1 0.0099(14) 0.0454(19) 0.0168(16) -0.0006(13) 0.0039(12) 0.0011(14)
O2 0.0099(14) 0.0251(16) 0.0206(17) -0.0065(12) 0.0035(12) -0.0019(13)
Fe1 0.0198(3) 0.0164(3) 0.0143(3) -0.0017(3) 0.0060(2) 0.0003(3)
Fe2 0.0183(3) 0.0140(3) 0.0210(4) 0.0017(3) 0.0058(2) 0.0003(3)

loop_
_atom_type_symbol
_atom_type_description
_atom_type_scat_dispersion_real
_atom_type_scat_dispersion_imag
_atom_type_scat_source
C C 0.0033 0.0016 'International Tables Vol C Tables 4.2.6.8 and 6.1.1.4'
H H 0.0000 0.0000 'International Tables Vol C Tables 4.2.6.8 and 6.1.1.4'
N N 0.0061 0.0033 'International Tables Vol C Tables 4.2.6.8 and 6.1.1.4'
O O 0.0106 0.0060 'International Tables Vol C Tables 4.2.6.8 and 6.1.1.4'
Fe Fe 0.3463 0.8444 'International Tables Vol C Tables 4.2.6.8 and 6.1.1.4'

loop_
_geom_angle_atom_site_label_1
_geom_angle_atom_site_label_2
_geom_angle_atom_site_label_3
_geom_angle
_geom_angle_site_symmetry_1
_geom_angle_site_symmetry_3
C2 C1 C5 108.2(4) . .
C2 C1 Fe1 70.3(2) . .
C5 C1 Fe1 69.6(2) . .
C1 C2 C3 108.4(4) . .
C1 C2 Fe1 69.8(2) . .
C3 C2 Fe1 70.0(2) . .
C4 C3 C2 107.4(4) . .
C4 C3 Fe1 69.8(2) . .
C2 C3 Fe1 69.8(2) . .
C5 C4 C3 108.4(4) . .
C5 C4 Fe1 69.5(2) . .
C3 C4 Fe1 70.0(2) . .
C4 C5 C1 107.6(4) . .
C4 C5 Fe1 70.3(2) . .
C1 C5 Fe1 69.9(2) . .
C7 C6 C10 107.7(3) . .
C7 C6 Fe1 70.0(2) . .
C10 C6 Fe1 69.0(2) . .
C6 C7 C8 107.8(3) . .
C6 C7 Fe1 69.6(2) . .
C8 C7 Fe1 69.1(2) . .
C7 C8 C9 108.9(3) . .
C7 C8 Fe1 70.4(2) . .
C9 C8 Fe1 69.35(19) . .
C10 C9 C8 106.8(3) . .
C10 C9 C11 126.7(3) . .
C8 C9 C11 126.5(3) . .
C10 C9 Fe1 69.6(2) . .
C8 C9 Fe1 69.7(2) . .
C11 C9 Fe1 125.0(2) . .
C9 C10 C6 108.7(3) . .
C9 C10 Fe1 69.5(2) . .
C6 C10 Fe1 70.1(2) . .
N1 C11 C9 113.6(3) . .
O1 C12 N1 121.6(3) . .
O1 C12 C13 119.6(3) . .
N1 C12 C13 118.7(3) . .
N2 C13 C14 108.1(3) . .
N2 C13 C12 115.7(3) . .
C14 C13 C12 136.1(3) . .
C13 C14 C15 106.5(3) . .
C13 C14 C29 126.9(3) . .
C15 C14 C29 126.6(3) . .
C16 C15 C14 107.3(3) . .
C16 C15 C35 126.0(3) . .
C14 C15 C35 126.7(3) . .
N2 C16 C15 107.6(3) . .
N2 C16 C17 116.2(3) . .
C15 C16 C17 136.1(3) . .
O2 C17 N3 121.6(3) . .
O2 C17 C16 119.4(3) . .
N3 C17 C16 118.9(3) . .
N3 C18 C19 115.3(3) . .
C20 C19 C23 107.6(3) . .
C20 C19 C18 122.5(3) . .
C23 C19 C18 129.5(3) . .
C20 C19 Fe2 69.4(2) . .
C23 C19 Fe2 69.7(2) . .
C18 C19 Fe2 131.6(3) . .
C19 C20 C21 108.4(3) . .
C19 C20 Fe2 70.0(2) . .
C21 C20 Fe2 69.8(2) . .
C22 C21 C20 107.8(3) . .
C22 C21 Fe2 69.7(2) . .
C20 C21 Fe2 69.4(2) . .
C21 C22 C23 108.5(3) . .
C21 C22 Fe2 69.8(2) . .
C23 C22 Fe2 70.1(2) . .
C22 C23 C19 107.7(3) . .
C22 C23 Fe2 69.3(2) . .
C19 C23 Fe2 69.4(2) . .
C25 C24 C28 107.4(5) . .
C25 C24 Fe2 70.3(3) . .
C28 C24 Fe2 69.3(3) . .
C26 C25 C24 108.3(5) . .
C26 C25 Fe2 70.7(3) . .
C24 C25 Fe2 69.8(3) . .
C25 C26 C27 109.6(5) . .
C25 C26 Fe2 70.2(3) . .
C27 C26 Fe2 70.2(3) . .
C26 C27 C28 107.6(5) . .
C26 C27 Fe2 70.7(3) . .
C28 C27 Fe2 69.1(3) . .
C27 C28 C24 107.1(5) . .
C27 C28 Fe2 70.4(3) . .
C24 C28 Fe2 70.2(3) . .
C34 C29 C30 118.0(3) . .
C34 C29 C14 121.8(3) . .
C30 C29 C14 120.2(3) . .
C31 C30 C29 120.8(4) . .
C32 C31 C30 120.2(4) . .
C33 C32 C31 119.5(4) . .
C32 C33 C34 120.4(4) . .
C29 C34 C33 121.1(3) . .
C36 C35 C40 117.7(3) . .
C36 C35 C15 122.2(3) . .
C40 C35 C15 120.1(3) . .
C37 C36 C35 120.8(3) . .
C36 C37 C38 120.3(3) . .
C39 C38 C37 119.7(3) . .
C38 C39 C40 120.0(4) . .
C39 C40 C35 121.5(4) . .
C12 N1 C11 119.6(3) . .
C13 N2 C16 110.4(3) . .
C17 N3 C18 118.4(3) . .
C5 Fe1 C1 40.48(16) . .
C5 Fe1 C4 40.26(17) . .
C1 Fe1 C4 67.54(16) . .
C5 Fe1 C9 105.64(16) . .
C1 Fe1 C9 124.67(16) . .
C4 Fe1 C9 118.71(17) . .
C5 Fe1 C2 67.67(16) . .
C1 Fe1 C2 39.95(15) . .
C4 Fe1 C2 67.40(16) . .
C9 Fe1 C2 162.52(16) . .
C5 Fe1 C10 125.58(17) . .
C1 Fe1 C10 162.56(17) . .
C4 Fe1 C10 108.53(16) . .
C9 Fe1 C10 40.86(13) . .
C2 Fe1 C10 156.03(16) . .
C5 Fe1 C3 67.88(18) . .
C1 Fe1 C3 67.61(16) . .
C4 Fe1 C3 40.21(17) . .
C9 Fe1 C3 154.11(17) . .
C2 Fe1 C3 40.25(15) . .
C10 Fe1 C3 121.21(16) . .
C5 Fe1 C8 118.25(17) . .
C1 Fe1 C8 107.03(15) . .
C4 Fe1 C8 152.99(18) . .
C9 Fe1 C8 41.00(13) . .
C2 Fe1 C8 126.46(15) . .
C10 Fe1 C8 68.27(14) . .
C3 Fe1 C8 164.47(17) . .
C5 Fe1 C6 164.09(18) . .
C1 Fe1 C6 154.75(17) . .
C4 Fe1 C6 128.01(18) . .
C9 Fe1 C6 69.02(14) . .
C2 Fe1 C6 121.68(16) . .
C10 Fe1 C6 40.86(13) . .
C3 Fe1 C6 109.98(16) . .
C8 Fe1 C6 68.21(14) . .
C5 Fe1 C7 153.25(19) . .
C1 Fe1 C7 119.82(16) . .
C4 Fe1 C7 165.39(19) . .
C9 Fe1 C7 68.93(14) . .
C2 Fe1 C7 109.31(15) . .
C10 Fe1 C7 68.30(14) . .
C3 Fe1 C7 128.14(18) . .
C8 Fe1 C7 40.56(13) . .
C6 Fe1 C7 40.41(14) . .
C28 Fe2 C24 40.5(2) . .
C28 Fe2 C27 40.5(2) . .
C24 Fe2 C27 67.4(2) . .
C28 Fe2 C25 67.4(2) . .
C24 Fe2 C25 39.9(2) . .
C27 Fe2 C25 66.43(18) . .
C28 Fe2 C26 66.79(19) . .
C24 Fe2 C26 66.40(19) . .
C27 Fe2 C26 39.15(18) . .
C25 Fe2 C26 39.05(17) . .
C28 Fe2 C20 128.6(2) . .
C24 Fe2 C20 109.95(18) . .
C27 Fe2 C20 166.0(2) . .
C25 Fe2 C20 121.10(17) . .
C26 Fe2 C20 153.81(18) . .
C28 Fe2 C22 152.6(3) . .
C24 Fe2 C22 164.2(3) . .
C27 Fe2 C22 118.08(19) . .
C25 Fe2 C22 126.4(2) . .
C26 Fe2 C22 107.73(16) . .
C20 Fe2 C22 68.36(14) . .
C28 Fe2 C21 166.2(3) . .
C24 Fe2 C21 128.0(2) . .
C27 Fe2 C21 151.7(2) . .
C25 Fe2 C21 108.70(19) . .
C26 Fe2 C21 119.22(17) . .
C20 Fe2 C21 40.86(13) . .
C22 Fe2 C21 40.46(13) . .
C28 Fe2 C19 109.02(18) . .
C24 Fe2 C19 121.1(2) . .
C27 Fe2 C19 127.87(19) . .
C25 Fe2 C19 155.20(19) . .
C26 Fe2 C19 164.27(18) . .
C20 Fe2 C19 40.58(13) . .
C22 Fe2 C19 68.56(14) . .
C21 Fe2 C19 68.59(14) . .
C28 Fe2 C23 119.4(2) . .
C24 Fe2 C23 154.7(3) . .
C27 Fe2 C23 107.72(16) . .
C25 Fe2 C23 163.0(2) . .
C26 Fe2 C23 126.51(16) . .
C20 Fe2 C23 68.40(14) . .
C22 Fe2 C23 40.61(13) . .
C21 Fe2 C23 68.33(15) . .
C19 Fe2 C23 40.89(13) . .

loop_
_geom_bond_atom_site_label_1
_geom_bond_atom_site_label_2
_geom_bond_distance
_geom_bond_site_symmetry_2
C1 C2 1.387(5) .
C1 C5 1.401(5) .
C1 Fe1 2.027(4) .
C2 C3 1.400(5) .
C2 Fe1 2.033(4) .
C3 C4 1.398(6) .
C3 Fe1 2.036(4) .
C4 C5 1.395(6) .
C4 Fe1 2.032(4) .
C5 Fe1 2.022(4) .
C6 C7 1.417(5) .
C6 C10 1.425(5) .
C6 Fe1 2.048(4) .
C7 C8 1.418(5) .
C7 Fe1 2.054(4) .
C8 C9 1.425(4) .
C8 Fe1 2.037(3) .
C9 C10 1.420(5) .
C9 C11 1.498(5) .
C9 Fe1 2.033(3) .
C10 Fe1 2.034(3) .
C11 N1 1.466(4) .
C12 O1 1.227(4) .
C12 N1 1.347(4) .
C12 C13 1.485(5) .
C13 N2 1.354(4) .
C13 C14 1.395(4) .
C14 C15 1.418(5) .
C14 C29 1.484(4) .
C15 C16 1.391(4) .
C15 C35 1.482(5) .
C16 N2 1.361(4) .
C16 C17 1.483(5) .
C17 O2 1.233(4) .
C17 N3 1.342(4) .
C18 N3 1.463(4) .
C18 C19 1.485(5) .
C19 C20 1.415(5) .
C19 C23 1.430(4) .
C19 Fe2 2.044(4) .
C20 C21 1.423(5) .
C20 Fe2 2.035(3) .
C21 C22 1.411(5) .
C21 Fe2 2.041(4) .
C22 C23 1.419(5) .
C22 Fe2 2.039(4) .
C23 Fe2 2.049(4) .
C24 C25 1.383(7) .
C24 C28 1.397(8) .
C24 Fe2 2.022(5) .
C25 C26 1.357(6) .
C25 Fe2 2.027(4) .
C26 C27 1.360(6) .
C26 Fe2 2.033(4) .
C27 C28 1.397(7) .
C27 Fe2 2.027(4) .
C28 Fe2 2.010(5) .
C29 C34 1.385(5) .
C29 C30 1.400(5) .
C30 C31 1.388(5) .
C31 C32 1.383(5) .
C32 C33 1.377(5) .
C33 C34 1.387(5) .
C35 C36 1.394(5) .
C35 C40 1.399(5) .
C36 C37 1.386(5) .
C37 C38 1.388(5) .
C38 C39 1.374(5) .
C39 C40 1.383(5) .

loop_
_geom_hbond_atom_site_label_D
_geom_hbond_atom_site_label_H
_geom_hbond_atom_site_label_A
_geom_hbond_distance_DH
_geom_hbond_distance_HA
_geom_hbond_distance_DA
_geom_hbond_angle_DHA
_geom_hbond_site_symmetry_A
N2 H2A O2 0.88 2.23 2.961(3) 140.9 7
